data_4123789
loop_
_publ_author_name
'Wang, Zhaobin'
'Sheong, Fu Kit'
'Sung, Herman H. Y.'
'Williams, Ian D.'
'Lin, Zhenyang'
'Sun, Jianwei'

_publ_section_title
;
 Catalytic enantioselective intermolecular desymmetrization of azetidines.
;
_journal_issue 18
_journal_name_full 'Journal of the American Chemical Society'
_journal_page_first 5895
_journal_page_last 5898
_journal_paper_doi 10.1021/jacs.5b03083
_journal_volume 137
_journal_year 2015
_chemical_absolute_configuration ad
_chemical_formula_moiety 'C27 H29 N O5, 0.5(C Cl2)'
_chemical_formula_sum 'C27.5 H30 Cl N O5'
_chemical_formula_weight 489.98
_chemical_name_systematic
;
 ? 
;
_space_group_crystal_system monoclinic
_space_group_IT_number 5
_space_group_name_Hall 'C 2y'
_space_group_name_H-M_alt 'C 1 2 1'
_symmetry_space_group_name_Hall 'C 2y'
_symmetry_space_group_name_H-M 'C 1 2 1'
_atom_sites_solution_hydrogens geom
_atom_sites_solution_primary direct
_atom_sites_solution_secondary difmap
_audit_creation_date 2015-02-03
_audit_creation_method
;
Olex2 1.2
(compiled 2015.01.26 svn.r3150 for OlexSys, GUI svn.r4998)
;
_cell_angle_alpha 90.00
_cell_angle_beta 104.037(2)
_cell_angle_gamma 90.00
_cell_formula_units_Z 4
_cell_length_a 24.7884(5)
_cell_length_b 4.97790(9)
_cell_length_c 20.9526(4)
_cell_measurement_reflns_used 4062
_cell_measurement_temperature 99.9(3)
_cell_measurement_theta_max 75.1850
_cell_measurement_theta_min 4.7060
_cell_volume 2508.23(9)
_computing_cell_refinement
;
CrysAlisPro, Agilent Technologies,
Version 1.171.36.32 (release 02-08-2013 CrysAlis171 .NET)
(compiled Aug  2 2013,16:46:58)
;
_computing_data_collection
;
CrysAlisPro, Agilent Technologies,
Version 1.171.36.32 (release 02-08-2013 CrysAlis171 .NET)
(compiled Aug  2 2013,16:46:58)
;
_computing_data_reduction
;
CrysAlisPro, Agilent Technologies,
Version 1.171.36.32 (release 02-08-2013 CrysAlis171 .NET)
(compiled Aug  2 2013,16:46:58)
;
_computing_molecular_graphics 'Olex2 (Dolomanov et al., 2009)'
_computing_publication_material 'Olex2 (Dolomanov et al., 2009)'
_computing_structure_refinement 'XL (Sheldrick, 2008)'
_computing_structure_solution 'XS (Sheldrick, 2008)'
_diffrn_ambient_temperature 99.9(3)
_diffrn_detector_area_resol_mean 10.3587
_diffrn_measured_fraction_theta_full 0.984
_diffrn_measured_fraction_theta_max 0.984
_diffrn_measurement_details
;
  1 omega  -40.00   28.00   1.0000    8.0000
omega____ theta____ kappa____ phi______ frames
    -      -40.9453   37.0000  150.0000 68

  2 omega -121.00    3.00   1.0000    8.0000
omega____ theta____ kappa____ phi______ frames
    -      -40.9453  -19.0000  -30.0000 124

  3 omega   23.00   95.00   1.0000    8.0000
omega____ theta____ kappa____ phi______ frames
    -       40.9453 -125.0000  -60.0000 72

  4 omega   65.00   98.00   1.0000    8.0000
omega____ theta____ kappa____ phi______ frames
    -       40.9453 -125.0000  120.0000 33

  5 omega   33.00   90.00   1.0000   25.0000
omega____ theta____ kappa____ phi______ frames
    -      110.5703  -30.0000    0.0000 57

  6 omega   33.00   72.00   1.0000   25.0000
omega____ theta____ kappa____ phi______ frames
    -      110.5703  -30.0000 -180.0000 39

  7 omega   33.00   90.00   1.0000   25.0000
omega____ theta____ kappa____ phi______ frames
    -      110.5703  -30.0000  120.0000 57

  8 omega   48.00  128.00   1.0000   25.0000
omega____ theta____ kappa____ phi______ frames
    -      110.5703  -61.0000 -180.0000 80

  9 omega   28.00  133.00   1.0000   25.0000
omega____ theta____ kappa____ phi______ frames
    -      110.5703  -15.0000 -150.0000 105

 10 omega  147.00  172.00   1.0000   25.0000
omega____ theta____ kappa____ phi______ frames
    -      110.5703  -15.0000 -150.0000 25

 11 omega   35.00  105.00   1.0000   25.0000
omega____ theta____ kappa____ phi______ frames
    -      110.5703  -94.0000   30.0000 70

 12 omega   45.00  107.00   1.0000   25.0000
omega____ theta____ kappa____ phi______ frames
    -      110.5703  -94.0000  120.0000 62

 13 omega   87.00  141.00   1.0000   25.0000
omega____ theta____ kappa____ phi______ frames
    -      110.5703  178.0000   60.0000 54

 14 omega   33.00   90.00   1.0000   25.0000
omega____ theta____ kappa____ phi______ frames
    -      110.5703  -30.0000   60.0000 57

 15 omega  106.00  143.00   1.0000   25.0000
omega____ theta____ kappa____ phi______ frames
    -      110.5703  111.0000  150.0000 37
;
_diffrn_measurement_device 'kappa diffractometer'
_diffrn_measurement_device_type 'SuperNova, Dual, Cu at zero, Atlas'
_diffrn_measurement_method '\w scans'
_diffrn_orient_matrix_UB_11 -0.0284928000
_diffrn_orient_matrix_UB_12 -0.0340015000
_diffrn_orient_matrix_UB_13 -0.0735444000
_diffrn_orient_matrix_UB_21 -0.0552219000
_diffrn_orient_matrix_UB_22 -0.0674898000
_diffrn_orient_matrix_UB_23 0.0178200000
_diffrn_orient_matrix_UB_31 -0.0156411000
_diffrn_orient_matrix_UB_32 0.3000195000
_diffrn_orient_matrix_UB_33 -0.0042779000
_diffrn_radiation_monochromator mirror
_diffrn_radiation_probe x-ray
_diffrn_radiation_type CuK\a
_diffrn_radiation_wavelength 1.54184
_diffrn_reflns_av_R_equivalents 0.0169
_diffrn_reflns_av_unetI/netI 0.0219
_diffrn_reflns_limit_h_max 29
_diffrn_reflns_limit_h_min -29
_diffrn_reflns_limit_k_max 5
_diffrn_reflns_limit_k_min -3
_diffrn_reflns_limit_l_max 24
_diffrn_reflns_limit_l_min -25
_diffrn_reflns_number 6479
_diffrn_reflns_theta_full 66.50
_diffrn_reflns_theta_max 66.98
_diffrn_reflns_theta_min 4.71
_diffrn_source 'sealed X-ray tube'
_diffrn_source_current 0.80
_diffrn_source_power 0.040
_diffrn_source_target Cu
_diffrn_source_voltage 50
_exptl_absorpt_coefficient_mu 1.663
_exptl_absorpt_correction_T_max 1.00000
_exptl_absorpt_correction_T_min 0.92222
_exptl_absorpt_correction_type multi-scan
_exptl_absorpt_process_details
;
CrysAlisPro, Agilent Technologies,
Version 1.171.36.32 (release 02-08-2013 CrysAlis171 .NET)
(compiled Aug  2 2013,16:46:58)
Empirical absorption correction using spherical harmonics,
 implemented in SCALE3 ABSPACK scaling algorithm.
;
_exptl_crystal_colour
;
;
_exptl_crystal_density_diffrn 1.298
_exptl_crystal_density_method 'not measured'
_exptl_crystal_description
;
;
_exptl_crystal_F_000 1036
_exptl_crystal_size_max 0.25
_exptl_crystal_size_mid 0.08
_exptl_crystal_size_min 0.03
_refine_diff_density_max 0.511
_refine_diff_density_min -0.551
_refine_diff_density_rms 0.048
_refine_ls_abs_structure_details 'Flack H D (1983), Acta Cryst. A39, 876-881'
_refine_ls_abs_structure_Flack 0.13(7)
_refine_ls_extinction_method none
_refine_ls_goodness_of_fit_ref 1.004
_refine_ls_hydrogen_treatment constr
_refine_ls_matrix_type full
_refine_ls_number_parameters 325
_refine_ls_number_reflns 3114
_refine_ls_number_restraints 5
_refine_ls_restrained_S_all 1.007
_refine_ls_R_factor_all 0.0457
_refine_ls_R_factor_gt 0.0429
_refine_ls_shift/su_max 0.000
_refine_ls_shift/su_mean 0.000
_refine_ls_structure_factor_coef Fsqd
_refine_ls_weighting_details 'calc w=1/[\s^2^(Fo^2^)+(0.0678P)^2^+3.3105P] where P=(Fo^2^+2Fc^2^)/3'
_refine_ls_weighting_scheme calc
_refine_ls_wR_factor_gt 0.1132
_refine_ls_wR_factor_ref 0.1162
_reflns_number_gt 2963
_reflns_number_total 3114
_reflns_threshold_expression >2sigma(I)
_cod_data_source_file ja5b03083_si_002.cif
_cod_data_source_block bin8a
_cod_original_cell_volume 2508.23(8)
_cod_original_formula_sum 'C27.50 H30 Cl N O5'
_cod_database_code 4123789
_chemical_oxdiff_formula 'Ph3 O5 N1 C8 Cl2'
_reflns_odcompleteness_completeness 99.53
_reflns_odcompleteness_iscentric 1
_reflns_odcompleteness_theta 68.13
_olex2_refinement_description
;
1. Fixed Uiso
 At 1.2 times of:
  All C(H) groups, All C(H,H) groups, All N(H) groups
 At 1.5 times of:
  All C(H,H,H) groups
2. Restrained distances
 Cl2-C1S = Cl1-C1S
 1.72 with sigma of 0.02
 Cl3-C2S = Cl4-C2S
 1.72 with sigma of 0.02
3. Others
 Fixed Sof: C1S(0.4) Cl1(0.4) Cl2(0.4) C2S(0.1) Cl3(0.1) Cl4(0.1)
4.a Ternary CH refined with riding coordinates:
 C12(H12)
4.b Secondary CH2 refined with riding coordinates:
 C11(H11A,H11B), C21(H21A,H21B)
4.c Aromatic/amide H refined with riding coordinates:
 N1(H1), C3(H3), C7(H7), C13(H13), C14(H14), C16(H16), C17(H17), C18(H18),
 C19(H19), C20(H20), C23(H23), C24(H24), C25(H25), C26(H26), C27(H27)
4.d Idealised Me refined as rotating group:
 C8(H8A,H8B,H8C), C9(H9A,H9B,H9C), C10(H10A,H10B,H10C)
;
_olex2_date_sample_data_collection 2014-06-04
_olex2_submission_special_instructions 'No special instructions were received'

loop_
_space_group_symop_id
_space_group_symop_operation_xyz
1 'x, y, z'
2 '-x, y, -z'
3 'x+1/2, y+1/2, z'
4 '-x+1/2, y+1/2, -z'

loop_
_atom_site_label
_atom_site_type_symbol
_atom_site_fract_x
_atom_site_fract_y
_atom_site_fract_z
_atom_site_U_iso_or_equiv
_atom_site_adp_type
_atom_site_occupancy
_atom_site_calc_flag
_atom_site_disorder_group
_atom_site_refinement_flags_posn
O1 O 0.50367(9) 0.8050(4) 0.19376(12) 0.0397(6) Uani 1 d . .
O2 O 0.63778(7) 0.1828(5) 0.41646(9) 0.0258(4) Uani 1 d . .
O3 O 0.72470(7) 0.4681(4) 0.40144(9) 0.0246(4) Uani 1 d . .
O4 O 0.71613(7) 0.8156(5) 0.30158(9) 0.0288(5) Uani 1 d . .
O5 O 0.39446(8) 0.1626(5) 0.23107(9) 0.0263(4) Uani 1 d . .
N1 N 0.48983(9) 0.3577(5) 0.19480(11) 0.0260(5) Uani 1 d . .
H1 H 0.5044 0.2004 0.2084 0.031 Uiso 1 calc . R
C1 C 0.51938(11) 0.5774(6) 0.21406(14) 0.0260(6) Uani 1 d . .
C2 C 0.57414(11) 0.5419(6) 0.26326(12) 0.0217(6) Uani 1 d . .
C3 C 0.57906(10) 0.3585(6) 0.31482(12) 0.0212(5) Uani 1 d . .
H3 H 0.5486 0.2468 0.3175 0.025 Uiso 1 calc . R
C4 C 0.62929(11) 0.3418(6) 0.36230(12) 0.0209(6) Uani 1 d . .
C5 C 0.67445(10) 0.4999(6) 0.35644(13) 0.0215(6) Uani 1 d . .
C6 C 0.66897(11) 0.6779(7) 0.30360(13) 0.0228(6) Uani 1 d . .
C7 C 0.61817(11) 0.7044(6) 0.25783(13) 0.0231(6) Uani 1 d . .
H7 H 0.6137 0.8323 0.2233 0.028 Uiso 1 calc . R
C8 C 0.59248(11) 0.0152(6) 0.42253(14) 0.0278(7) Uani 1 d . .
H8A H 0.5830 -0.1076 0.3849 0.042 Uiso 1 calc . GR
H8B H 0.5602 0.1272 0.4235 0.042 Uiso 1 calc . GR
H8C H 0.6032 -0.0890 0.4633 0.042 Uiso 1 calc . GR
C9 C 0.73885(11) 0.6920(7) 0.44585(13) 0.0277(6) Uani 1 d . .
H9A H 0.7359 0.8592 0.4205 0.042 Uiso 1 calc . GR
H9B H 0.7770 0.6707 0.4724 0.042 Uiso 1 calc . GR
H9C H 0.7133 0.6984 0.4749 0.042 Uiso 1 calc . GR
C10 C 0.71182(12) 1.0098(7) 0.25056(14) 0.0291(7) Uani 1 d . .
H10A H 0.7030 0.9192 0.2078 0.044 Uiso 1 calc . GR
H10B H 0.7472 1.1055 0.2564 0.044 Uiso 1 calc . GR
H10C H 0.6823 1.1382 0.2524 0.044 Uiso 1 calc . GR
C11 C 0.43415(11) 0.3677(7) 0.15202(13) 0.0276(6) Uani 1 d . .
H11A H 0.4269 0.2004 0.1258 0.033 Uiso 1 calc . R
H11B H 0.4315 0.5204 0.1211 0.033 Uiso 1 calc . R
C12 C 0.39042(11) 0.3997(6) 0.19144(13) 0.0264(6) Uani 1 d . .
H12 H 0.3993 0.5609 0.2206 0.032 Uiso 1 calc . R
C13 C 0.33320(11) 0.4301(6) 0.14690(13) 0.0270(7) Uani 1 d . .
H13 H 0.3183 0.2854 0.1185 0.032 Uiso 1 calc . R
C14 C 0.30239(11) 0.6504(7) 0.14548(13) 0.0259(6) Uani 1 d . .
H14 H 0.3184 0.7933 0.1738 0.031 Uiso 1 calc . R
C15 C 0.24586(11) 0.6936(7) 0.10416(13) 0.0277(6) Uani 1 d . .
C16 C 0.21361(13) 0.8984(8) 0.12056(15) 0.0373(8) Uani 1 d . .
H16 H 0.2289 1.0130 0.1567 0.045 Uiso 1 calc . R
C17 C 0.15934(15) 0.9368(10) 0.08466(19) 0.0523(10) Uani 1 d . .
H17 H 0.1374 1.0756 0.0965 0.063 Uiso 1 calc . R
C18 C 0.13737(14) 0.7734(9) 0.03176(17) 0.0503(11) Uani 1 d . .
H18 H 0.1001 0.7997 0.0074 0.060 Uiso 1 calc . R
C19 C 0.16830(14) 0.5757(10) 0.01412(16) 0.0480(10) Uani 1 d . .
H19 H 0.1527 0.4653 -0.0227 0.058 Uiso 1 calc . R
C20 C 0.22302(13) 0.5331(8) 0.04974(14) 0.0363(8) Uani 1 d . .
H20 H 0.2446 0.3949 0.0369 0.044 Uiso 1 calc . R
C21 C 0.36474(11) 0.1815(7) 0.28119(13) 0.0284(6) Uani 1 d . .
H21A H 0.3244 0.1625 0.2616 0.034 Uiso 1 calc . R
H21B H 0.3714 0.3592 0.3029 0.034 Uiso 1 calc . R
C22 C 0.38417(11) -0.0376(7) 0.33099(13) 0.0252(6) Uani 1 d . .
C23 C 0.43837(11) -0.1365(7) 0.34401(13) 0.0264(6) Uani 1 d . .
H23 H 0.4635 -0.0700 0.3200 0.032 Uiso 1 calc . R
C24 C 0.45579(12) -0.3320(7) 0.39193(14) 0.0307(7) Uani 1 d . .
H24 H 0.4928 -0.3985 0.4005 0.037 Uiso 1 calc . R
C25 C 0.41948(14) -0.4305(7) 0.42720(14) 0.0344(7) Uani 1 d . .
H25 H 0.4316 -0.5625 0.4603 0.041 Uiso 1 calc . R
C26 C 0.36575(14) -0.3357(8) 0.41393(14) 0.0375(8) Uani 1 d . .
H26 H 0.3406 -0.4044 0.4377 0.045 Uiso 1 calc . R
C27 C 0.34814(11) -0.1422(7) 0.36649(14) 0.0309(7) Uani 1 d . .
H27 H 0.3109 -0.0790 0.3578 0.037 Uiso 1 calc . R
C1S C 0.4848(8) 0.815(4) 0.0188(8) 0.112(6) Uiso 0.40 d 1 D
Cl1 Cl 0.4887(2) 0.9300(14) -0.0551(3) 0.1155(15) Uiso 0.40 d 1 D
Cl2 Cl 0.51621(18) 0.5427(10) 0.0501(2) 0.0981(11) Uiso 0.40 d 1 D
C2S C 0.485(2) 1.046(6) 0.0042(13) 0.10(2) Uiso 0.10 d 2 D
Cl3 Cl 0.4518(5) 0.998(3) -0.0771(6) 0.066(3) Uiso 0.10 d 2 D
Cl4 Cl 0.5101(4) 0.763(2) 0.0493(4) 0.0397(17) Uiso 0.10 d 2 D

loop_
_atom_site_aniso_label
_atom_site_aniso_U_11
_atom_site_aniso_U_22
_atom_site_aniso_U_33
_atom_site_aniso_U_23
_atom_site_aniso_U_13
_atom_site_aniso_U_12
O1 0.0390(12) 0.0161(12) 0.0521(13) 0.0032(10) -0.0120(10) 0.0016(9)
O2 0.0232(8) 0.0276(11) 0.0248(9) 0.0066(9) 0.0023(7) -0.0028(9)
O3 0.0181(8) 0.0264(11) 0.0274(9) -0.0007(9) 0.0019(7) 0.0006(8)
O4 0.0253(9) 0.0310(13) 0.0300(10) 0.0041(10) 0.0067(8) -0.0058(9)
O5 0.0303(9) 0.0243(11) 0.0228(8) -0.0019(9) 0.0033(7) 0.0029(9)
N1 0.0268(11) 0.0186(13) 0.0274(11) 0.0016(11) -0.0038(9) 0.0030(11)
C1 0.0266(14) 0.0201(16) 0.0290(14) -0.0014(13) 0.0024(11) 0.0016(13)
C2 0.0249(13) 0.0166(15) 0.0224(12) -0.0001(11) 0.0036(10) 0.0020(11)
C3 0.0212(12) 0.0169(14) 0.0251(12) -0.0002(12) 0.0048(9) -0.0007(11)
C4 0.0246(12) 0.0157(14) 0.0220(12) -0.0005(12) 0.0052(10) 0.0005(11)
C5 0.0184(12) 0.0223(16) 0.0234(12) -0.0031(12) 0.0043(9) 0.0005(11)
C6 0.0238(12) 0.0213(15) 0.0245(12) -0.0025(12) 0.0080(10) -0.0011(12)
C7 0.0292(13) 0.0181(15) 0.0217(12) -0.0006(12) 0.0055(10) -0.0004(12)
C8 0.0266(13) 0.0284(18) 0.0277(13) 0.0054(13) 0.0055(10) -0.0040(13)
C9 0.0227(12) 0.0277(17) 0.0292(13) -0.0009(13) -0.0005(10) -0.0031(13)
C10 0.0323(14) 0.0274(18) 0.0310(14) 0.0029(13) 0.0143(11) -0.0042(13)
C11 0.0263(13) 0.0260(16) 0.0257(13) -0.0001(12) -0.0033(10) -0.0007(13)
C12 0.0289(14) 0.0208(16) 0.0246(13) -0.0035(12) -0.0030(10) 0.0011(12)
C13 0.0283(14) 0.0247(17) 0.0250(13) -0.0015(12) 0.0007(11) -0.0027(13)
C14 0.0288(13) 0.0241(16) 0.0232(12) 0.0020(12) 0.0032(10) -0.0017(13)
C15 0.0279(13) 0.0296(17) 0.0240(13) 0.0099(13) 0.0032(11) -0.0033(14)
C16 0.0367(16) 0.037(2) 0.0345(15) 0.0039(15) 0.0024(12) 0.0073(15)
C17 0.0396(18) 0.061(3) 0.052(2) 0.011(2) 0.0016(15) 0.0149(19)
C18 0.0330(17) 0.068(3) 0.0418(18) 0.015(2) -0.0067(14) 0.0073(19)
C19 0.0379(17) 0.068(3) 0.0300(15) 0.0042(18) -0.0085(13) -0.0040(19)
C20 0.0330(15) 0.045(2) 0.0278(14) 0.0063(15) 0.0009(12) 0.0043(15)
C21 0.0268(13) 0.0267(16) 0.0299(14) -0.0063(14) 0.0035(11) 0.0017(13)
C22 0.0268(13) 0.0244(16) 0.0237(12) -0.0093(12) 0.0045(10) -0.0044(12)
C23 0.0252(13) 0.0282(17) 0.0255(13) 0.0009(13) 0.0056(10) -0.0062(13)
C24 0.0292(14) 0.0304(17) 0.0300(14) 0.0023(14) 0.0022(11) -0.0031(14)
C25 0.0485(17) 0.0329(18) 0.0213(13) 0.0006(13) 0.0076(12) -0.0092(16)
C26 0.0480(17) 0.041(2) 0.0267(14) -0.0119(15) 0.0163(13) -0.0173(17)
C27 0.0263(13) 0.0363(19) 0.0319(14) -0.0112(15) 0.0104(11) -0.0045(14)

loop_
_atom_type_symbol
_atom_type_description
_atom_type_scat_dispersion_real
_atom_type_scat_dispersion_imag
_atom_type_scat_source
C C 0.0181 0.0091 'International Tables Vol C Tables 4.2.6.8 and 6.1.1.4'
H H 0.0000 0.0000 'International Tables Vol C Tables 4.2.6.8 and 6.1.1.4'
Cl Cl 0.3639 0.7018 'International Tables Vol C Tables 4.2.6.8 and 6.1.1.4'
N N 0.0311 0.0180 'International Tables Vol C Tables 4.2.6.8 and 6.1.1.4'
O O 0.0492 0.0322 'International Tables Vol C Tables 4.2.6.8 and 6.1.1.4'

loop_
_geom_angle_atom_site_label_1
_geom_angle_atom_site_label_2
_geom_angle_atom_site_label_3
_geom_angle
_geom_angle_site_symmetry_1
_geom_angle_site_symmetry_3
C4 O2 C8 116.7(2) . .
C5 O3 C9 113.1(2) . .
C6 O4 C10 117.0(2) . .
C21 O5 C12 113.4(2) . .
C1 N1 C11 122.2(3) . .
O1 C1 N1 123.1(2) . .
O1 C1 C2 120.0(3) . .
N1 C1 C2 116.9(3) . .
C3 C2 C1 120.1(2) . .
C7 C2 C1 118.3(2) . .
C7 C2 C3 121.5(2) . .
C4 C3 C2 119.1(2) . .
O2 C4 C3 124.2(2) . .
O2 C4 C5 115.9(2) . .
C3 C4 C5 119.9(2) . .
O3 C5 C4 119.1(2) . .
O3 C5 C6 120.8(2) . .
C4 C5 C6 120.0(2) . .
O4 C6 C5 115.0(2) . .
O4 C6 C7 124.7(3) . .
C7 C6 C5 120.2(2) . .
C2 C7 C6 119.2(3) . .
N1 C11 C12 111.3(2) . .
O5 C12 C11 105.6(2) . .
O5 C12 C13 111.4(2) . .
C13 C12 C11 111.2(2) . .
C14 C13 C12 123.1(3) . .
C13 C14 C15 126.3(3) . .
C16 C15 C14 118.9(3) . .
C16 C15 C20 118.6(3) . .
C20 C15 C14 122.4(3) . .
C17 C16 C15 120.5(3) . .
C18 C17 C16 119.9(4) . .
C19 C18 C17 120.7(3) . .
C18 C19 C20 120.4(3) . .
C15 C20 C19 119.9(3) . .
O5 C21 C22 109.1(2) . .
C23 C22 C21 121.5(3) . .
C23 C22 C27 118.4(3) . .
C27 C22 C21 120.1(3) . .
C24 C23 C22 120.3(3) . .
C25 C24 C23 120.3(3) . .
C26 C25 C24 119.5(3) . .
C25 C26 C27 120.5(3) . .
C26 C27 C22 120.9(3) . .
C1S C1S Cl1 38.4(12) 2_655 .
C1S C1S Cl2 87.1(12) 2_655 .
C1S C1S Cl2 55.0(8) 2_655 2_655
Cl1 C1S C1S 95(2) 2_655 2_655
Cl1 C1S Cl1 108.7(14) 2_655 .
Cl1 C1S Cl2 90.4(12) 2_655 .
Cl1 C1S Cl2 63.4(6) . 2_655
Cl1 C1S Cl2 143.1(14) 2_655 2_655
Cl2 C1S Cl1 121.9(10) . .
Cl2 C1S Cl2 68.9(7) . 2_655
C1S Cl1 C1S 46.3(14) 2_655 .
C1S Cl1 Cl1 45.1(9) 2_655 2_655
C1S Cl1 Cl1 26.2(8) . 2_655
C1S Cl1 Cl2 56.9(9) 2_655 2_655
C1S Cl1 Cl2 66.0(7) . 2_655
Cl2 Cl1 Cl1 87.0(2) 2_655 2_655
C1S Cl2 C1S 37.9(10) . 2_655
C1S Cl2 Cl1 32.7(7) . 2_655
C1S Cl2 Cl2 47.4(4) 2_655 2_655
C1S Cl2 Cl2 63.7(7) . 2_655
Cl1 Cl2 C1S 50.7(4) 2_655 2_655
Cl1 Cl2 Cl2 92.4(2) 2_655 2_655
C2S C2S Cl3 64(3) 2_655 2_655
C2S C2S Cl3 92(4) 2_655 .
C2S C2S Cl4 70(3) 2_655 2_655
C2S C2S Cl4 84(3) 2_655 .
Cl3 C2S Cl3 151(3) . 2_655
Cl3 C2S Cl4 51.0(10) . 2_655
Cl3 C2S Cl4 116.6(17) . .
Cl4 C2S Cl3 103.3(19) 2_655 2_655
Cl4 C2S Cl3 49.3(9) . 2_655
Cl4 C2S Cl4 68.6(12) . 2_655
C2S Cl3 C2S 25(4) . 2_655
Cl4 Cl3 C2S 58.9(11) 2_655 2_655
Cl4 Cl3 C2S 68.0(12) 2_655 .
C2S Cl4 C2S 26(4) . 2_655
C2S Cl4 Cl4 58.0(11) . 2_655
C2S Cl4 Cl4 53.4(7) 2_655 2_655
Cl3 Cl4 C2S 61.0(8) 2_655 2_655
Cl3 Cl4 C2S 71.8(15) 2_655 .
Cl3 Cl4 Cl4 111.7(6) 2_655 2_655

loop_
_geom_bond_atom_site_label_1
_geom_bond_atom_site_label_2
_geom_bond_distance
_geom_bond_site_symmetry_2
O1 C1 1.239(4) .
O2 C4 1.357(3) .
O2 C8 1.429(3) .
O3 C5 1.377(3) .
O3 C9 1.440(4) .
O4 C6 1.365(3) .
O4 C10 1.426(4) .
O5 C12 1.432(4) .
O5 C21 1.425(3) .
N1 C1 1.324(4) .
N1 C11 1.453(3) .
C1 C2 1.503(4) .
C2 C3 1.397(4) .
C2 C7 1.385(4) .
C3 C4 1.395(3) .
C4 C5 1.398(4) .
C5 C6 1.399(4) .
C6 C7 1.392(4) .
C11 C12 1.522(4) .
C12 C13 1.504(4) .
C13 C14 1.333(4) .
C14 C15 1.473(4) .
C15 C16 1.389(5) .
C15 C20 1.395(5) .
C16 C17 1.386(5) .
C17 C18 1.376(6) .
C18 C19 1.353(6) .
C19 C20 1.397(4) .
C21 C22 1.505(4) .
C22 C23 1.394(4) .
C22 C27 1.394(4) .
C23 C24 1.390(4) .
C24 C25 1.385(4) .
C25 C26 1.376(5) .
C26 C27 1.377(5) .
C1S C1S 1.22(3) 2_655
C1S Cl1 1.05(2) 2_655
C1S Cl1 1.675(14) .
C1S Cl2 1.622(15) .
C1S Cl2 1.978(19) 2_655
Cl1 C1S 1.05(2) 2_655
Cl1 Cl1 2.241(11) 2_655
Cl1 Cl2 1.936(8) 2_655
Cl2 C1S 1.978(19) 2_655
Cl2 Cl1 1.936(8) 2_655
Cl2 Cl2 2.058(9) 2_655
C2S C2S 0.80(12) 2_655
C2S Cl3 1.72(2) .
C2S Cl3 1.92(3) 2_655
C2S Cl4 1.73(2) .
C2S Cl4 1.82(3) 2_655
Cl3 C2S 1.92(3) 2_655
Cl3 Cl4 1.529(17) 2_655
Cl4 C2S 1.82(3) 2_655
Cl4 Cl3 1.529(17) 2_655
Cl4 Cl4 2.003(18) 2_655

loop_
_geom_hbond_atom_site_label_D
_geom_hbond_atom_site_label_H
_geom_hbond_atom_site_label_A
_geom_hbond_distance_DH
_geom_hbond_distance_HA
_geom_hbond_distance_DA
_geom_hbond_angle_DHA
_geom_hbond_site_symmetry_A
N1 H1 O1 0.88 1.99 2.773(4) 147.4 1_545

loop_
_geom_torsion_atom_site_label_1
_geom_torsion_atom_site_label_2
_geom_torsion_atom_site_label_3
_geom_torsion_atom_site_label_4
_geom_torsion
_geom_torsion_site_symmetry_1
_geom_torsion_site_symmetry_4
O1 C1 C2 C3 139.9(3) . .
O1 C1 C2 C7 -36.9(4) . .
O2 C4 C5 O3 5.6(4) . .
O2 C4 C5 C6 -177.5(3) . .
O3 C5 C6 O4 -1.1(4) . .
O3 C5 C6 C7 178.8(3) . .
O4 C6 C7 C2 176.4(3) . .
O5 C12 C13 C14 125.3(3) . .
O5 C21 C22 C23 30.2(4) . .
O5 C21 C22 C27 -151.3(3) . .
N1 C1 C2 C3 -39.6(4) . .
N1 C1 C2 C7 143.6(3) . .
N1 C11 C12 O5 -63.1(3) . .
N1 C11 C12 C13 175.9(3) . .
C1 N1 C11 C12 -87.7(3) . .
C1 C2 C3 C4 -175.8(2) . .
C1 C2 C7 C6 178.9(3) . .
C2 C3 C4 O2 176.0(3) . .
C2 C3 C4 C5 -2.4(4) . .
C3 C2 C7 C6 2.1(4) . .
C3 C4 C5 O3 -175.9(3) . .
C3 C4 C5 C6 1.0(4) . .
C4 C5 C6 O4 -178.0(2) . .
C4 C5 C6 C7 2.0(4) . .
C5 C6 C7 C2 -3.5(4) . .
C7 C2 C3 C4 0.8(4) . .
C8 O2 C4 C3 2.9(4) . .
C8 O2 C4 C5 -178.6(2) . .
C9 O3 C5 C4 -109.1(3) . .
C9 O3 C5 C6 74.0(3) . .
C10 O4 C6 C5 -176.8(2) . .
C10 O4 C6 C7 3.3(4) . .
C11 N1 C1 O1 -5.1(5) . .
C11 N1 C1 C2 174.4(2) . .
C11 C12 C13 C14 -117.1(3) . .
C12 O5 C21 C22 -164.2(2) . .
C12 C13 C14 C15 -179.0(3) . .
C13 C14 C15 C16 162.6(3) . .
C13 C14 C15 C20 -16.2(5) . .
C14 C15 C16 C17 -177.0(3) . .
C14 C15 C20 C19 177.1(3) . .
C15 C16 C17 C18 -0.9(6) . .
C16 C15 C20 C19 -1.7(5) . .
C16 C17 C18 C19 -0.3(6) . .
C17 C18 C19 C20 0.5(6) . .
C18 C19 C20 C15 0.5(5) . .
C20 C15 C16 C17 1.9(5) . .
C21 O5 C12 C11 167.7(2) . .
C21 O5 C12 C13 -71.4(3) . .
C21 C22 C23 C24 177.7(3) . .
C21 C22 C27 C26 -177.6(3) . .
C22 C23 C24 C25 0.0(5) . .
C23 C22 C27 C26 0.9(4) . .
C23 C24 C25 C26 0.8(5) . .
C24 C25 C26 C27 -0.7(5) . .
C25 C26 C27 C22 -0.1(5) . .
C27 C22 C23 C24 -0.8(4) . .
C1S C1S Cl1 Cl1 -74(2) 2_655 2_655
C1S C1S Cl1 Cl2 66.4(9) 2_655 2_655
C1S C1S Cl2 Cl1 95.3(19) 2_655 2_655
C1S C1S Cl2 Cl2 -53.4(13) 2_655 2_655
Cl1 C1S Cl1 C1S 74(2) 2_655 2_655
Cl1 C1S Cl1 Cl2 140.8(14) 2_655 2_655
Cl1 C1S Cl2 C1S 17.2(7) . 2_655
Cl1 C1S Cl2 C1S -95.3(19) 2_655 2_655
Cl1 C1S Cl2 Cl1 112(2) . 2_655
Cl1 C1S Cl2 Cl2 -36.3(12) . 2_655
Cl1 C1S Cl2 Cl2 -148.7(12) 2_655 2_655
Cl2 C1S Cl1 C1S -28.3(13) . 2_655
Cl2 C1S Cl1 C1S -66.4(9) 2_655 2_655
Cl2 C1S Cl1 Cl1 -103(2) . 2_655
Cl2 C1S Cl1 Cl1 -140.8(14) 2_655 2_655
Cl2 C1S Cl1 Cl2 38.1(13) . 2_655
Cl2 C1S Cl2 C1S 53.4(13) 2_655 2_655
Cl2 C1S Cl2 Cl1 148.7(12) 2_655 2_655
C2S C2S Cl3 Cl4 62.8(10) 2_655 2_655
C2S C2S Cl4 Cl3 60(2) 2_655 2_655
C2S C2S Cl4 Cl4 -71(3) 2_655 2_655
Cl3 C2S Cl3 C2S -31(5) 2_655 2_655
Cl3 C2S Cl3 Cl4 32(5) 2_655 2_655
Cl3 C2S Cl4 C2S -60(2) 2_655 2_655
Cl3 C2S Cl4 C2S 89(4) . 2_655
Cl3 C2S Cl4 Cl3 149(4) . 2_655
Cl3 C2S Cl4 Cl4 18(2) . 2_655
Cl3 C2S Cl4 Cl4 -131.6(19) 2_655 2_655
Cl4 C2S Cl3 C2S -62.8(10) 2_655 2_655
Cl4 C2S Cl3 C2S -84(3) . 2_655
Cl4 C2S Cl3 Cl4 -21(3) . 2_655
Cl4 C2S Cl4 C2S 71(3) 2_655 2_655
Cl4 C2S Cl4 Cl3 131.6(19) 2_655 2_655
